data_7051596
loop_
_publ_author_name
'Jin, Can'
'Wang, Zhong-Xia'

_publ_section_title
;
 Synthesis and characterization of lithium, aluminium and zinc
 complexes supported by pyrazolyl-based N,N&#x2032;-chelate ligands
;
_journal_issue 3
_journal_name_full 'New Journal of Chemistry'
_journal_page_first 659
_journal_paper_doi 10.1039/b811094h
_journal_volume 33
_journal_year 2009
_chemical_formula_sum 'C24 H30 Al N3'
_chemical_formula_weight 387.49
_chemical_name_systematic
;
?
;
_space_group_IT_number 14
_symmetry_cell_setting monoclinic
_symmetry_space_group_name_Hall '-P 2yn'
_symmetry_space_group_name_H-M 'P 1 21/n 1'
_atom_sites_solution_hydrogens geom
_atom_sites_solution_primary direct
_atom_sites_solution_secondary difmap
_audit_creation_method SHELXL-97
_cell_angle_alpha 90.00
_cell_angle_beta 94.580(2)
_cell_angle_gamma 90.00
_cell_formula_units_Z 4
_cell_length_a 8.4350(14)
_cell_length_b 20.454(2)
_cell_length_c 13.1771(18)
_cell_measurement_reflns_used 1787
_cell_measurement_temperature 298(2)
_cell_measurement_theta_max 19.099
_cell_measurement_theta_min 2.524
_cell_volume 2266.2(5)
_computing_cell_refinement 'Bruker SMART'
_computing_data_collection 'Bruker SMART'
_computing_data_reduction 'Bruker SAINT'
_computing_molecular_graphics 'Bruker SHELXTL'
_computing_publication_material 'Bruker SHELXTL'
_computing_structure_refinement 'SHELXL-97 (Sheldrick, 1997)'
_computing_structure_solution 'SHELXS-97 (Sheldrick, 1990)'
_diffrn_ambient_temperature 298(2)
_diffrn_measured_fraction_theta_full 1.000
_diffrn_measured_fraction_theta_max 1.000
_diffrn_measurement_device_type 'CCD area detector'
_diffrn_measurement_method 'phi and omega scans'
_diffrn_radiation_monochromator graphite
_diffrn_radiation_source 'fine-focus sealed tube'
_diffrn_radiation_type MoK\a
_diffrn_radiation_wavelength 0.71073
_diffrn_reflns_av_R_equivalents 0.0529
_diffrn_reflns_av_sigmaI/netI 0.1202
_diffrn_reflns_limit_h_max 10
_diffrn_reflns_limit_h_min -9
_diffrn_reflns_limit_k_max 24
_diffrn_reflns_limit_k_min -13
_diffrn_reflns_limit_l_max 15
_diffrn_reflns_limit_l_min -15
_diffrn_reflns_number 11694
_diffrn_reflns_theta_full 25.01
_diffrn_reflns_theta_max 25.01
_diffrn_reflns_theta_min 1.84
_exptl_absorpt_coefficient_mu 0.103
_exptl_absorpt_correction_T_max 0.9878
_exptl_absorpt_correction_T_min 0.9738
_exptl_absorpt_correction_type multi-scan
_exptl_absorpt_process_details sadabs
_exptl_crystal_density_diffrn 1.136
_exptl_crystal_density_meas 0
_exptl_crystal_density_method 'not measured'
_exptl_crystal_F_000 832
_exptl_crystal_size_max 0.26
_exptl_crystal_size_mid 0.24
_exptl_crystal_size_min 0.12
_refine_diff_density_max 0.192
_refine_diff_density_min -0.210
_refine_diff_density_rms 0.043
_refine_ls_extinction_method none
_refine_ls_goodness_of_fit_ref 1.086
_refine_ls_hydrogen_treatment constr
_refine_ls_matrix_type full
_refine_ls_number_parameters 263
_refine_ls_number_reflns 3983
_refine_ls_number_restraints 0
_refine_ls_restrained_S_all 1.086
_refine_ls_R_factor_all 0.1224
_refine_ls_R_factor_gt 0.0541
_refine_ls_shift/su_max 0.001
_refine_ls_shift/su_mean 0.000
_refine_ls_structure_factor_coef Fsqd
_refine_ls_weighting_details 'calc w=1/[\s^2^(Fo^2^)+(0.0580P)^2^+0.4809P] where P=(Fo^2^+2Fc^2^)/3'
_refine_ls_weighting_scheme calc
_refine_ls_wR_factor_gt 0.1434
_refine_ls_wR_factor_ref 0.2104
_reflns_number_gt 2103
_reflns_number_total 3983
_reflns_threshold_expression >2sigma(I)
_cod_data_source_file b811094h.txt
_cod_data_source_block 071004c
_cod_depositor_comments
;
The following automatic conversions were performed:
'_symmetry_cell_setting' value 'Monoclinic' changed to 'monoclinic'
according to '/home/saulius/struct/CIF-dictionaries/cif_core.dic'
dictionary named 'cif_core.dic' version 2.4.1 from 2010-06-29.

Automatic conversion script
Id: cif_fix_enum 1527 2010-12-29 10:47:43Z saulius 
;
_cod_original_sg_symbol_H-M P2(1)/n
_cod_database_code 7051596

loop_
_symmetry_equiv_pos_as_xyz
'x, y, z'
'-x+1/2, y+1/2, -z+1/2'
'-x, -y, -z'
'x-1/2, -y-1/2, z-1/2'

loop_
_atom_site_label
_atom_site_type_symbol
_atom_site_fract_x
_atom_site_fract_y
_atom_site_fract_z
_atom_site_U_iso_or_equiv
_atom_site_adp_type
_atom_site_occupancy
_atom_site_symmetry_multiplicity
_atom_site_calc_flag
_atom_site_refinement_flags
_atom_site_disorder_assembly
_atom_site_disorder_group
Al1 Al 0.07694(14) 0.16207(6) 0.21304(8) 0.0539(4) Uani 1 1 d . A .
N1 N -0.0366(4) 0.19079(15) 0.3278(2) 0.0535(8) Uani 1 1 d . . .
N2 N -0.1249(3) 0.14793(15) 0.3808(2) 0.0482(8) Uani 1 1 d . . .
N3 N 0.0896(3) 0.07414(14) 0.2537(2) 0.0452(7) Uani 1 1 d . . .
C1 C 0.0102(6) 0.3098(2) 0.3270(4) 0.0896(15) Uani 1 1 d . . .
H1A H 0.1239 0.3059 0.3354 0.134 Uiso 1 1 calc R . .
H1B H -0.0226 0.3474 0.3635 0.134 Uiso 1 1 calc R . .
H1C H -0.0232 0.3145 0.2560 0.134 Uiso 1 1 calc R . .
C2 C -0.0631(5) 0.25039(19) 0.3672(3) 0.0619(11) Uani 1 1 d . . .
C3 C -0.1646(5) 0.2446(2) 0.4431(3) 0.0679(12) Uani 1 1 d . . .
H3 H -0.2005 0.2786 0.4822 0.081 Uiso 1 1 calc R . .
C4 C -0.2034(5) 0.18004(19) 0.4512(3) 0.0542(10) Uani 1 1 d . . .
C5 C -0.3067(5) 0.1461(2) 0.5203(3) 0.0714(12) Uani 1 1 d . . .
H5A H -0.3559 0.1777 0.5615 0.107 Uiso 1 1 calc R . .
H5B H -0.2437 0.1166 0.5635 0.107 Uiso 1 1 calc R . .
H5C H -0.3875 0.1220 0.4808 0.107 Uiso 1 1 calc R . .
C6 C -0.1273(4) 0.08015(17) 0.3623(3) 0.0469(9) Uani 1 1 d . . .
H6 H -0.2095 0.0566 0.3880 0.056 Uiso 1 1 calc R . .
C7 C -0.0231(4) 0.04586(18) 0.3112(2) 0.0433(8) Uani 1 1 d . . .
C8 C -0.0451(4) -0.02646(17) 0.3087(2) 0.0431(8) Uani 1 1 d . . .
C9 C -0.0908(4) -0.06048(19) 0.3925(3) 0.0518(9) Uani 1 1 d . . .
H9 H -0.1030 -0.0380 0.4528 0.062 Uiso 1 1 calc R . .
C10 C -0.1189(5) -0.1273(2) 0.3885(3) 0.0633(11) Uani 1 1 d . . .
H10 H -0.1503 -0.1492 0.4454 0.076 Uiso 1 1 calc R . .
C11 C -0.1002(5) -0.1610(2) 0.3004(4) 0.0736(12) Uani 1 1 d . . .
H11 H -0.1192 -0.2057 0.2973 0.088 Uiso 1 1 calc R . .
C12 C -0.0540(5) -0.1289(2) 0.2177(4) 0.0745(13) Uani 1 1 d . . .
H12 H -0.0399 -0.1520 0.1583 0.089 Uiso 1 1 calc R . .
C13 C -0.0274(4) -0.0621(2) 0.2205(3) 0.0573(10) Uani 1 1 d . . .
H13 H 0.0026 -0.0408 0.1627 0.069 Uiso 1 1 calc R . .
C14 C 0.2369(4) 0.03976(18) 0.2506(3) 0.0477(9) Uani 1 1 d . . .
C15 C 0.3053(4) 0.0316(2) 0.1584(3) 0.0588(10) Uani 1 1 d . . .
C16 C 0.4529(5) 0.0014(2) 0.1605(4) 0.0746(13) Uani 1 1 d . . .
H16 H 0.5004 -0.0035 0.0997 0.090 Uiso 1 1 calc R . .
C17 C 0.5313(5) -0.0213(2) 0.2481(4) 0.0711(12) Uani 1 1 d . . .
H17 H 0.6297 -0.0416 0.2464 0.085 Uiso 1 1 calc R . .
C18 C 0.4634(4) -0.0139(2) 0.3386(3) 0.0649(12) Uani 1 1 d . . .
H18 H 0.5152 -0.0292 0.3989 0.078 Uiso 1 1 calc R . .
C19 C 0.3176(4) 0.01639(19) 0.3391(3) 0.0532(10) Uani 1 1 d . . .
H19 H 0.2720 0.0214 0.4006 0.064 Uiso 1 1 calc R . .
C20 C 0.2223(5) 0.0528(3) 0.0578(3) 0.0835(15) Uani 1 1 d . . .
H20A H 0.1097 0.0466 0.0593 0.125 Uiso 1 1 calc R . .
H20B H 0.2604 0.0271 0.0038 0.125 Uiso 1 1 calc R . .
H20C H 0.2440 0.0982 0.0464 0.125 Uiso 1 1 calc R . .
C21 C 0.2896(5) 0.2019(2) 0.2233(3) 0.0728(13) Uani 1 1 d . . .
H21A H 0.3533 0.1806 0.1749 0.087 Uiso 1 1 calc R . .
H21B H 0.2794 0.2475 0.2039 0.087 Uiso 1 1 calc R . .
C22 C 0.3781(6) 0.1978(3) 0.3291(4) 0.0999(18) Uani 1 1 d . . .
H22A H 0.3170 0.2193 0.3777 0.150 Uiso 1 1 calc R . .
H22B H 0.4798 0.2188 0.3280 0.150 Uiso 1 1 calc R . .
H22C H 0.3932 0.1528 0.3480 0.150 Uiso 1 1 calc R . .
C23 C -0.0730(6) 0.1814(3) 0.0959(3) 0.0791(14) Uani 1 1 d . . .
H23A H -0.0869 0.2284 0.0909 0.095 Uiso 0.76(3) 1 calc PR A 1
H23B H -0.0275 0.1667 0.0346 0.095 Uiso 0.76(3) 1 calc PR A 1
H23C H -0.1301 0.2209 0.1114 0.095 Uiso 0.24(3) 1 d PR A 2
H23D H -0.0114 0.1917 0.0389 0.095 Uiso 0.24(3) 1 d PR A 2
C24 C -0.2371(18) 0.1494(9) 0.1010(14) 0.120(5) Uani 0.76(3) 1 d P A 1
H24A H -0.3081 0.1651 0.0458 0.179 Uiso 0.76(3) 1 calc PR A 1
H24B H -0.2789 0.1602 0.1645 0.179 Uiso 0.76(3) 1 calc PR A 1
H24C H -0.2268 0.1028 0.0958 0.179 Uiso 0.76(3) 1 calc PR A 1
C24' C -0.193(6) 0.133(3) 0.062(4) 0.120(5) Uani 0.24(3) 1 d P A 2
H24D H -0.2744 0.1314 0.1087 0.179 Uiso 0.24(3) 1 calc PR A 2
H24E H -0.1444 0.0907 0.0581 0.179 Uiso 0.24(3) 1 calc PR A 2
H24F H -0.2403 0.1449 -0.0046 0.179 Uiso 0.24(3) 1 calc PR A 2

loop_
_atom_site_aniso_label
_atom_site_aniso_U_11
_atom_site_aniso_U_22
_atom_site_aniso_U_33
_atom_site_aniso_U_23
_atom_site_aniso_U_13
_atom_site_aniso_U_12
Al1 0.0572(7) 0.0559(8) 0.0484(7) 0.0111(5) 0.0029(5) -0.0012(6)
N1 0.063(2) 0.0452(19) 0.0527(18) 0.0039(15) 0.0032(15) -0.0038(16)
N2 0.0515(17) 0.0457(19) 0.0479(17) -0.0005(14) 0.0065(14) 0.0041(15)
N3 0.0396(16) 0.0500(19) 0.0469(16) 0.0029(14) 0.0090(12) 0.0023(14)
C1 0.119(4) 0.046(3) 0.103(4) 0.006(3) 0.003(3) -0.008(3)
C2 0.078(3) 0.041(2) 0.066(3) 0.001(2) 0.000(2) 0.001(2)
C3 0.085(3) 0.051(3) 0.068(3) -0.005(2) 0.006(2) 0.014(2)
C4 0.064(2) 0.049(2) 0.049(2) -0.0034(18) 0.0049(18) 0.015(2)
C5 0.077(3) 0.073(3) 0.067(3) -0.005(2) 0.027(2) 0.012(2)
C6 0.048(2) 0.041(2) 0.052(2) -0.0013(17) 0.0084(16) -0.0007(18)
C7 0.0409(19) 0.047(2) 0.0422(19) 0.0011(16) 0.0041(15) 0.0003(17)
C8 0.0369(18) 0.045(2) 0.047(2) -0.0016(17) 0.0035(15) 0.0032(16)
C9 0.053(2) 0.048(2) 0.054(2) 0.0010(18) 0.0034(17) 0.0019(19)
C10 0.061(3) 0.052(3) 0.076(3) 0.013(2) 0.003(2) -0.002(2)
C11 0.073(3) 0.047(3) 0.099(4) -0.007(3) 0.002(3) 0.002(2)
C12 0.075(3) 0.064(3) 0.086(3) -0.024(3) 0.013(2) 0.000(3)
C13 0.056(2) 0.058(3) 0.059(2) -0.009(2) 0.0079(18) -0.001(2)
C14 0.044(2) 0.048(2) 0.051(2) -0.0057(18) 0.0098(16) -0.0014(17)
C15 0.052(2) 0.070(3) 0.055(2) -0.006(2) 0.0128(18) 0.000(2)
C16 0.055(3) 0.096(4) 0.076(3) -0.017(3) 0.021(2) 0.000(3)
C17 0.044(2) 0.073(3) 0.097(3) -0.015(3) 0.011(2) 0.005(2)
C18 0.044(2) 0.066(3) 0.084(3) 0.002(2) -0.005(2) 0.001(2)
C19 0.047(2) 0.055(2) 0.058(2) 0.0067(19) 0.0062(17) -0.0002(19)
C20 0.085(3) 0.118(4) 0.050(2) -0.002(3) 0.017(2) 0.011(3)
C21 0.075(3) 0.068(3) 0.076(3) 0.020(2) 0.009(2) -0.008(2)
C22 0.094(4) 0.093(4) 0.106(4) 0.031(3) -0.030(3) -0.031(3)
C23 0.087(3) 0.087(4) 0.061(3) 0.014(2) -0.004(2) 0.007(3)
C24 0.094(8) 0.169(11) 0.090(9) 0.001(8) -0.024(6) 0.003(7)
C24' 0.094(8) 0.169(11) 0.090(9) 0.001(8) -0.024(6) 0.003(7)

loop_
_atom_type_symbol
_atom_type_description
_atom_type_scat_dispersion_real
_atom_type_scat_dispersion_imag
_atom_type_scat_source
C C 0.0033 0.0016 'International Tables Vol C Tables 4.2.6.8 and 6.1.1.4'
H H 0.0000 0.0000 'International Tables Vol C Tables 4.2.6.8 and 6.1.1.4'
N N 0.0061 0.0033 'International Tables Vol C Tables 4.2.6.8 and 6.1.1.4'
Al Al 0.0645 0.0514 'International Tables Vol C Tables 4.2.6.8 and 6.1.1.4'

loop_
_geom_angle_atom_site_label_1
_geom_angle_atom_site_label_2
_geom_angle_atom_site_label_3
_geom_angle
_geom_angle_site_symmetry_1
_geom_angle_site_symmetry_3
_geom_angle_publ_flag
N3 Al1 N1 95.04(13) . . ?
N3 Al1 C23 115.94(18) . . ?
N1 Al1 C23 103.00(17) . . ?
N3 Al1 C21 110.28(16) . . ?
N1 Al1 C21 108.96(17) . . ?
C23 Al1 C21 119.98(19) . . ?
C2 N1 N2 105.5(3) . . ?
C2 N1 Al1 132.7(3) . . ?
N2 N1 Al1 121.5(2) . . ?
C4 N2 N1 110.7(3) . . ?
C4 N2 C6 126.6(3) . . ?
N1 N2 C6 122.7(3) . . ?
C7 N3 C14 116.4(3) . . ?
C7 N3 Al1 121.9(2) . . ?
C14 N3 Al1 119.5(2) . . ?
C2 C1 H1A 109.5 . . ?
C2 C1 H1B 109.5 . . ?
H1A C1 H1B 109.5 . . ?
C2 C1 H1C 109.5 . . ?
H1A C1 H1C 109.5 . . ?
H1B C1 H1C 109.5 . . ?
N1 C2 C3 109.5(4) . . ?
N1 C2 C1 121.1(4) . . ?
C3 C2 C1 129.4(4) . . ?
C4 C3 C2 107.9(4) . . ?
C4 C3 H3 126.1 . . ?
C2 C3 H3 126.0 . . ?
N2 C4 C3 106.4(3) . . ?
N2 C4 C5 122.6(4) . . ?
C3 C4 C5 131.0(4) . . ?
C4 C5 H5A 109.5 . . ?
C4 C5 H5B 109.5 . . ?
H5A C5 H5B 109.5 . . ?
C4 C5 H5C 109.5 . . ?
H5A C5 H5C 109.5 . . ?
H5B C5 H5C 109.5 . . ?
C7 C6 N2 126.8(3) . . ?
C7 C6 H6 116.6 . . ?
N2 C6 H6 116.6 . . ?
C6 C7 N3 124.0(3) . . ?
C6 C7 C8 116.3(3) . . ?
N3 C7 C8 119.3(3) . . ?
C9 C8 C13 117.3(4) . . ?
C9 C8 C7 121.4(3) . . ?
C13 C8 C7 121.2(3) . . ?
C8 C9 C10 121.4(4) . . ?
C8 C9 H9 119.3 . . ?
C10 C9 H9 119.3 . . ?
C11 C10 C9 119.8(4) . . ?
C11 C10 H10 120.1 . . ?
C9 C10 H10 120.1 . . ?
C12 C11 C10 119.9(4) . . ?
C12 C11 H11 120.1 . . ?
C10 C11 H11 120.1 . . ?
C11 C12 C13 120.8(4) . . ?
C11 C12 H12 119.6 . . ?
C13 C12 H12 119.6 . . ?
C12 C13 C8 120.8(4) . . ?
C12 C13 H13 119.6 . . ?
C8 C13 H13 119.6 . . ?
C19 C14 C15 118.8(3) . . ?
C19 C14 N3 120.9(3) . . ?
C15 C14 N3 120.3(3) . . ?
C16 C15 C14 117.9(4) . . ?
C16 C15 C20 119.8(4) . . ?
C14 C15 C20 122.3(3) . . ?
C17 C16 C15 122.8(4) . . ?
C17 C16 H16 118.6 . . ?
C15 C16 H16 118.6 . . ?
C16 C17 C18 119.3(4) . . ?
C16 C17 H17 120.3 . . ?
C18 C17 H17 120.3 . . ?
C17 C18 C19 119.2(4) . . ?
C17 C18 H18 120.4 . . ?
C19 C18 H18 120.4 . . ?
C18 C19 C14 121.9(4) . . ?
C18 C19 H19 119.0 . . ?
C14 C19 H19 119.0 . . ?
C15 C20 H20A 109.5 . . ?
C15 C20 H20B 109.5 . . ?
H20A C20 H20B 109.5 . . ?
C15 C20 H20C 109.5 . . ?
H20A C20 H20C 109.5 . . ?
H20B C20 H20C 109.5 . . ?
C22 C21 Al1 114.6(3) . . ?
C22 C21 H21A 108.6 . . ?
Al1 C21 H21A 108.6 . . ?
C22 C21 H21B 108.6 . . ?
Al1 C21 H21B 108.6 . . ?
H21A C21 H21B 107.6 . . ?
C21 C22 H22A 109.5 . . ?
C21 C22 H22B 109.5 . . ?
H22A C22 H22B 109.5 . . ?
C21 C22 H22C 109.5 . . ?
H22A C22 H22C 109.5 . . ?
H22B C22 H22C 109.5 . . ?
C24' C23 C24 28.5(18) . . ?
C24' C23 Al1 120(2) . . ?
C24 C23 Al1 114.0(6) . . ?
C24' C23 H23A 125.0 . . ?
C24 C23 H23A 108.7 . . ?
Al1 C23 H23A 108.7 . . ?
C24' C23 H23B 81.0 . . ?
C24 C23 H23B 108.7 . . ?
Al1 C23 H23B 108.7 . . ?
H23A C23 H23B 107.6 . . ?
C24' C23 H23C 106.6 . . ?
C24 C23 H23C 83.2 . . ?
Al1 C23 H23C 107.6 . . ?
H23A C23 H23C 29.6 . . ?
H23B C23 H23C 132.0 . . ?
C24' C23 H23D 107.9 . . ?
C24 C23 H23D 131.7 . . ?
Al1 C23 H23D 107.6 . . ?
H23A C23 H23D 78.6 . . ?
H23B C23 H23D 31.7 . . ?
H23C C23 H23D 106.8 . . ?
C23 C24 H24A 109.5 . . ?
C23 C24 H24B 109.5 . . ?
C23 C24 H24C 109.5 . . ?
C23 C24' H24D 109.5 . . ?
C23 C24' H24E 109.5 . . ?
H24D C24' H24E 109.5 . . ?
C23 C24' H24F 109.5 . . ?
H24D C24' H24F 109.5 . . ?
H24E C24' H24F 109.5 . . ?

loop_
_geom_bond_atom_site_label_1
_geom_bond_atom_site_label_2
_geom_bond_distance
_geom_bond_site_symmetry_2
_geom_bond_publ_flag
Al1 N3 1.877(3) . ?
Al1 N1 1.945(3) . ?
Al1 C23 1.956(4) . ?
Al1 C21 1.965(4) . ?
N1 C2 1.350(5) . ?
N1 N2 1.376(4) . ?
N2 C4 1.352(4) . ?
N2 C6 1.408(4) . ?
N3 C7 1.389(4) . ?
N3 C14 1.431(4) . ?
C1 C2 1.480(6) . ?
C1 H1A 0.9600 . ?
C1 H1B 0.9600 . ?
C1 H1C 0.9600 . ?
C2 C3 1.373(6) . ?
C3 C4 1.366(5) . ?
C3 H3 0.9300 . ?
C4 C5 1.483(5) . ?
C5 H5A 0.9600 . ?
C5 H5B 0.9600 . ?
C5 H5C 0.9600 . ?
C6 C7 1.346(4) . ?
C6 H6 0.9300 . ?
C7 C8 1.491(5) . ?
C8 C9 1.386(5) . ?
C8 C13 1.389(5) . ?
C9 C10 1.388(5) . ?
C9 H9 0.9300 . ?
C10 C11 1.369(6) . ?
C10 H10 0.9300 . ?
C11 C12 1.356(6) . ?
C11 H11 0.9300 . ?
C12 C13 1.385(6) . ?
C12 H12 0.9300 . ?
C13 H13 0.9300 . ?
C14 C19 1.388(5) . ?
C14 C15 1.396(5) . ?
C15 C16 1.388(6) . ?
C15 C20 1.513(5) . ?
C16 C17 1.365(6) . ?
C16 H16 0.9300 . ?
C17 C18 1.372(6) . ?
C17 H17 0.9300 . ?
C18 C19 1.378(5) . ?
C18 H18 0.9300 . ?
C19 H19 0.9300 . ?
C20 H20A 0.9600 . ?
C20 H20B 0.9600 . ?
C20 H20C 0.9600 . ?
C21 C22 1.530(6) . ?
C21 H21A 0.9700 . ?
C21 H21B 0.9700 . ?
C22 H22A 0.9600 . ?
C22 H22B 0.9600 . ?
C22 H22C 0.9600 . ?
C23 C24' 1.47(5) . ?
C23 C24 1.538(14) . ?
C23 H23A 0.9700 . ?
C23 H23B 0.9700 . ?
C23 H23C 0.9700 . ?
C23 H23D 0.9700 . ?
C24 H24A 0.9600 . ?
C24 H24B 0.9600 . ?
C24 H24C 0.9600 . ?
C24' H24D 0.9600 . ?
C24' H24E 0.9600 . ?
C24' H24F 0.9600 . ?

loop_
_geom_torsion_atom_site_label_1
_geom_torsion_atom_site_label_2
_geom_torsion_atom_site_label_3
_geom_torsion_atom_site_label_4
_geom_torsion
_geom_torsion_site_symmetry_1
_geom_torsion_site_symmetry_2
_geom_torsion_site_symmetry_3
_geom_torsion_site_symmetry_4
_geom_torsion_publ_flag
N3 Al1 N1 C2 163.9(4) . . . . ?
C23 Al1 N1 C2 -78.0(4) . . . . ?
C21 Al1 N1 C2 50.5(4) . . . . ?
N3 Al1 N1 N2 -23.3(3) . . . . ?
C23 Al1 N1 N2 94.8(3) . . . . ?
C21 Al1 N1 N2 -136.8(3) . . . . ?
C2 N1 N2 C4 -0.2(4) . . . . ?
Al1 N1 N2 C4 -174.7(2) . . . . ?
C2 N1 N2 C6 -179.4(3) . . . . ?
Al1 N1 N2 C6 6.1(4) . . . . ?
N1 Al1 N3 C7 28.0(3) . . . . ?
C23 Al1 N3 C7 -79.1(3) . . . . ?
C21 Al1 N3 C7 140.3(3) . . . . ?
N1 Al1 N3 C14 -134.7(3) . . . . ?
C23 Al1 N3 C14 118.2(3) . . . . ?
C21 Al1 N3 C14 -22.4(3) . . . . ?
N2 N1 C2 C3 0.4(4) . . . . ?
Al1 N1 C2 C3 174.0(3) . . . . ?
N2 N1 C2 C1 -178.6(4) . . . . ?
Al1 N1 C2 C1 -5.0(6) . . . . ?
N1 C2 C3 C4 -0.4(5) . . . . ?
C1 C2 C3 C4 178.4(4) . . . . ?
N1 N2 C4 C3 0.0(4) . . . . ?
C6 N2 C4 C3 179.1(3) . . . . ?
N1 N2 C4 C5 -179.3(3) . . . . ?
C6 N2 C4 C5 -0.2(5) . . . . ?
C2 C3 C4 N2 0.3(4) . . . . ?
C2 C3 C4 C5 179.5(4) . . . . ?
C4 N2 C6 C7 -162.8(3) . . . . ?
N1 N2 C6 C7 16.3(5) . . . . ?
N2 C6 C7 N3 -11.3(5) . . . . ?
N2 C6 C7 C8 175.7(3) . . . . ?
C14 N3 C7 C6 147.3(3) . . . . ?
Al1 N3 C7 C6 -15.9(4) . . . . ?
C14 N3 C7 C8 -39.8(4) . . . . ?
Al1 N3 C7 C8 157.0(2) . . . . ?
C6 C7 C8 C9 -38.0(5) . . . . ?
N3 C7 C8 C9 148.6(3) . . . . ?
C6 C7 C8 C13 139.1(3) . . . . ?
N3 C7 C8 C13 -34.3(5) . . . . ?
C13 C8 C9 C10 -0.4(5) . . . . ?
C7 C8 C9 C10 176.8(3) . . . . ?
C8 C9 C10 C11 0.5(6) . . . . ?
C9 C10 C11 C12 0.2(6) . . . . ?
C10 C11 C12 C13 -0.9(7) . . . . ?
C11 C12 C13 C8 1.0(6) . . . . ?
C9 C8 C13 C12 -0.3(5) . . . . ?
C7 C8 C13 C12 -177.5(3) . . . . ?
C7 N3 C14 C19 -47.5(5) . . . . ?
Al1 N3 C14 C19 116.2(3) . . . . ?
C7 N3 C14 C15 135.3(4) . . . . ?
Al1 N3 C14 C15 -61.1(4) . . . . ?
C19 C14 C15 C16 -1.2(6) . . . . ?
N3 C14 C15 C16 176.1(4) . . . . ?
C19 C14 C15 C20 177.2(4) . . . . ?
N3 C14 C15 C20 -5.5(6) . . . . ?
C14 C15 C16 C17 1.2(7) . . . . ?
C20 C15 C16 C17 -177.2(4) . . . . ?
C15 C16 C17 C18 -0.5(7) . . . . ?
C16 C17 C18 C19 -0.1(6) . . . . ?
C17 C18 C19 C14 0.0(6) . . . . ?
C15 C14 C19 C18 0.6(6) . . . . ?
N3 C14 C19 C18 -176.7(3) . . . . ?
N3 Al1 C21 C22 -56.6(4) . . . . ?
N1 Al1 C21 C22 46.4(4) . . . . ?
C23 Al1 C21 C22 164.7(4) . . . . ?
N3 Al1 C23 C24' 15(3) . . . . ?
N1 Al1 C23 C24' -87(3) . . . . ?
C21 Al1 C23 C24' 151(3) . . . . ?
N3 Al1 C23 C24 46.2(11) . . . . ?
N1 Al1 C23 C24 -56.0(10) . . . . ?
C21 Al1 C23 C24 -177.2(10) . . . . ?
